data_4102644
loop_
_publ_author_name
'Gardner S. Creech'
'Ohyun Kwon'

_publ_section_title
;
 Tandem 6\p-Electrocyclization and Cycloaddition of Nitrodienes to Yield
 Multicyclic Nitroso Acetals
;
_journal_name_full 'Journal of the American Chemical Society'
_journal_page_first 8876
_journal_page_last 8877
_journal_paper_doi 10.1021/ja1038819
_journal_volume 132
_journal_year 2010
_chemical_formula_moiety 'C10 H15 N O2'
_chemical_formula_sum 'C10 H15 N O2'
_chemical_formula_weight 181.23
_chemical_name_systematic
;
 ?
;
_space_group_IT_number 2
_symmetry_cell_setting triclinic
_symmetry_space_group_name_Hall '-P 1'
_symmetry_space_group_name_H-M 'P -1'
_atom_sites_solution_hydrogens geom
_atom_sites_solution_primary direct
_atom_sites_solution_secondary difmap
_audit_creation_method SHELXL-97
_cell_angle_alpha 69.5530(10)
_cell_angle_beta 72.8970(10)
_cell_angle_gamma 80.674(2)
_cell_formula_units_Z 2
_cell_length_a 6.8952(10)
_cell_length_b 8.7695(13)
_cell_length_c 8.9826(13)
_cell_measurement_reflns_used 2069
_cell_measurement_temperature 100(2)
_cell_measurement_theta_max 28.17
_cell_measurement_theta_min 3.84
_cell_volume 485.36(12)
_computing_cell_refinement 'Bruker SMART APEX2'
_computing_data_collection 'Bruker SMART APEX2'
_computing_data_reduction 'Bruker SAINT'
_computing_molecular_graphics 'Bruker SHELXTL'
_computing_publication_material 'Bruker SHELXTL'
_computing_structure_refinement 'SHELXL-97 (Sheldrick, 1997)'
_computing_structure_solution 'SHELXS-97 (Sheldrick, 1990)'
_diffrn_ambient_temperature 100(2)
_diffrn_measured_fraction_theta_full 0.983
_diffrn_measured_fraction_theta_max 0.964
_diffrn_measurement_device_type 'CCD area detector'
_diffrn_measurement_method 'phi and omega scans'
_diffrn_radiation_monochromator graphite
_diffrn_radiation_source 'fine-focus sealed tube'
_diffrn_radiation_type MoK\a
_diffrn_radiation_wavelength 0.71073
_diffrn_reflns_av_R_equivalents 0.0150
_diffrn_reflns_av_sigmaI/netI 0.0229
_diffrn_reflns_limit_h_max 9
_diffrn_reflns_limit_h_min -9
_diffrn_reflns_limit_k_max 11
_diffrn_reflns_limit_k_min -11
_diffrn_reflns_limit_l_max 11
_diffrn_reflns_limit_l_min -11
_diffrn_reflns_number 4323
_diffrn_reflns_theta_full 25.00
_diffrn_reflns_theta_max 28.18
_diffrn_reflns_theta_min 3.84
_exptl_absorpt_coefficient_mu 0.086
_exptl_absorpt_correction_T_max 0.9872
_exptl_absorpt_correction_T_min 0.9466
_exptl_absorpt_correction_type multi-scan
_exptl_absorpt_process_details 'Sadabs (Bruker)'
_exptl_crystal_colour colourless
_exptl_crystal_density_diffrn 1.240
_exptl_crystal_density_method 'not measured'
_exptl_crystal_description block
_exptl_crystal_F_000 196
_exptl_crystal_size_max 0.40
_exptl_crystal_size_mid 0.20
_exptl_crystal_size_min 0.15
_refine_diff_density_max 0.322
_refine_diff_density_min -0.246
_refine_diff_density_rms 0.042
_refine_ls_extinction_method none
_refine_ls_goodness_of_fit_ref 1.086
_refine_ls_hydrogen_treatment constr
_refine_ls_matrix_type full
_refine_ls_number_parameters 120
_refine_ls_number_reflns 2299
_refine_ls_number_restraints 0
_refine_ls_restrained_S_all 1.086
_refine_ls_R_factor_all 0.0423
_refine_ls_R_factor_gt 0.0375
_refine_ls_shift/su_max 0.000
_refine_ls_shift/su_mean 0.000
_refine_ls_structure_factor_coef Fsqd
_refine_ls_weighting_details 'calc w=1/[\s^2^(Fo^2^)+(0.0562P)^2^+0.0963P] where P=(Fo^2^+2Fc^2^)/3'
_refine_ls_weighting_scheme calc
_refine_ls_wR_factor_gt 0.1037
_refine_ls_wR_factor_ref 0.1076
_reflns_number_gt 2026
_reflns_number_total 2299
_reflns_threshold_expression >2sigma(I)
_cod_data_source_file ja1038819_si_001.cif
_cod_data_source_block kw209s
_cod_database_code 4102644

loop_
_symmetry_equiv_pos_as_xyz
'x, y, z'
'-x, -y, -z'

loop_
_atom_site_label
_atom_site_type_symbol
_atom_site_fract_x
_atom_site_fract_y
_atom_site_fract_z
_atom_site_U_iso_or_equiv
_atom_site_adp_type
_atom_site_occupancy
_atom_site_symmetry_multiplicity
_atom_site_calc_flag
_atom_site_refinement_flags
O1 O 0.45084(10) 0.32628(9) 0.70912(8) 0.01930(19) Uani 1 1 d .
O2 O 0.69150(11) 0.39265(10) 0.79304(10) 0.0254(2) Uani 1 1 d .
N1 N 0.52608(13) 0.32494(10) 0.84074(11) 0.0179(2) Uani 1 1 d .
C1 C 0.23930(15) 0.17573(12) 1.02342(12) 0.0164(2) Uani 1 1 d .
C2 C 0.16538(16) 0.05026(13) 1.18988(12) 0.0204(2) Uani 1 1 d .
H2A H 0.2209 -0.0594 1.1838 0.024 Uiso 1 1 calc R
H2B H 0.0152 0.0518 1.2176 0.024 Uiso 1 1 calc R
C3 C 0.22787(17) 0.08031(14) 1.32679(13) 0.0233(2) Uani 1 1 d .
H3A H 0.1542 0.1809 1.3467 0.028 Uiso 1 1 calc R
H3B H 0.1905 -0.0119 1.4297 0.028 Uiso 1 1 calc R
C4 C 0.45630(17) 0.09763(14) 1.27939(13) 0.0229(2) Uani 1 1 d .
H4A H 0.5296 -0.0024 1.2578 0.028 Uiso 1 1 calc R
H4B H 0.4954 0.1099 1.3720 0.028 Uiso 1 1 calc R
C5 C 0.51850(16) 0.24515(13) 1.12661(13) 0.0213(2) Uani 1 1 d .
H5A H 0.4712 0.3464 1.1556 0.026 Uiso 1 1 calc R
H5B H 0.6687 0.2421 1.0870 0.026 Uiso 1 1 calc R
C6 C 0.42999(15) 0.24717(12) 0.99214(12) 0.0169(2) Uani 1 1 d .
C7 C 0.22767(15) 0.35057(12) 0.74325(12) 0.0177(2) Uani 1 1 d .
C8 C 0.14008(15) 0.22556(12) 0.90519(12) 0.0176(2) Uani 1 1 d .
H8 H 0.0145 0.1820 0.9235 0.021 Uiso 1 1 calc R
C9 C 0.18438(17) 0.32064(14) 0.59961(13) 0.0225(2) Uani 1 1 d .
H9A H 0.2564 0.3971 0.4962 0.034 Uiso 1 1 calc R
H9B H 0.0378 0.3370 0.6089 0.034 Uiso 1 1 calc R
H9C H 0.2310 0.2086 0.6012 0.034 Uiso 1 1 calc R
C10 C 0.15997(17) 0.52383(13) 0.74638(14) 0.0244(2) Uani 1 1 d .
H10A H 0.1967 0.5402 0.8369 0.037 Uiso 1 1 calc R
H10B H 0.0123 0.5412 0.7622 0.037 Uiso 1 1 calc R
H10C H 0.2274 0.6016 0.6420 0.037 Uiso 1 1 calc R

loop_
_atom_site_aniso_label
_atom_site_aniso_U_11
_atom_site_aniso_U_22
_atom_site_aniso_U_33
_atom_site_aniso_U_23
_atom_site_aniso_U_13
_atom_site_aniso_U_12
O1 0.0145(4) 0.0262(4) 0.0154(4) -0.0047(3) -0.0037(3) -0.0010(3)
O2 0.0146(4) 0.0289(4) 0.0282(4) -0.0021(3) -0.0042(3) -0.0077(3)
N1 0.0138(4) 0.0192(4) 0.0196(4) -0.0041(3) -0.0054(3) -0.0011(3)
C1 0.0162(5) 0.0161(4) 0.0165(5) -0.0065(4) -0.0020(3) -0.0017(4)
C2 0.0208(5) 0.0208(5) 0.0175(5) -0.0038(4) -0.0025(4) -0.0053(4)
C3 0.0243(5) 0.0270(5) 0.0160(5) -0.0047(4) -0.0041(4) -0.0016(4)
C4 0.0244(5) 0.0256(5) 0.0190(5) -0.0063(4) -0.0088(4) 0.0020(4)
C5 0.0189(5) 0.0252(5) 0.0220(5) -0.0071(4) -0.0085(4) -0.0024(4)
C6 0.0156(5) 0.0170(4) 0.0177(5) -0.0050(4) -0.0050(4) -0.0001(4)
C7 0.0142(5) 0.0195(5) 0.0189(5) -0.0047(4) -0.0057(4) -0.0004(4)
C8 0.0152(5) 0.0199(5) 0.0187(5) -0.0080(4) -0.0026(4) -0.0033(4)
C9 0.0237(5) 0.0270(5) 0.0173(5) -0.0052(4) -0.0084(4) -0.0012(4)
C10 0.0221(5) 0.0198(5) 0.0315(6) -0.0069(4) -0.0099(4) 0.0003(4)

loop_
_atom_type_symbol
_atom_type_description
_atom_type_scat_dispersion_real
_atom_type_scat_dispersion_imag
_atom_type_scat_source
C C 0.0033 0.0016 'International Tables Vol C Tables 4.2.6.8 and 6.1.1.4'
H H 0.0000 0.0000 'International Tables Vol C Tables 4.2.6.8 and 6.1.1.4'
N N 0.0061 0.0033 'International Tables Vol C Tables 4.2.6.8 and 6.1.1.4'
O O 0.0106 0.0060 'International Tables Vol C Tables 4.2.6.8 and 6.1.1.4'

loop_
_geom_angle_atom_site_label_1
_geom_angle_atom_site_label_2
_geom_angle_atom_site_label_3
_geom_angle
N1 O1 C7 113.06(7)
O2 N1 C6 127.56(9)
O2 N1 O1 113.15(8)
C6 N1 O1 119.09(8)
C8 C1 C6 118.54(9)
C8 C1 C2 124.21(9)
C6 C1 C2 117.24(9)
C1 C2 C3 112.89(8)
C1 C2 H2A 109.0
C3 C2 H2A 109.0
C1 C2 H2B 109.0
C3 C2 H2B 109.0
H2A C2 H2B 107.8
C4 C3 C2 110.44(9)
C4 C3 H3A 109.6
C2 C3 H3A 109.6
C4 C3 H3B 109.6
C2 C3 H3B 109.6
H3A C3 H3B 108.1
C3 C4 C5 111.21(9)
C3 C4 H4A 109.4
C5 C4 H4A 109.4
C3 C4 H4B 109.4
C5 C4 H4B 109.4
H4A C4 H4B 108.0
C6 C5 C4 111.30(8)
C6 C5 H5A 109.4
C4 C5 H5A 109.4
C6 C5 H5B 109.4
C4 C5 H5B 109.4
H5A C5 H5B 108.0
N1 C6 C1 119.69(9)
N1 C6 C5 117.14(9)
C1 C6 C5 123.07(9)
O1 C7 C8 107.65(8)
O1 C7 C9 102.80(8)
C8 C7 C9 112.29(8)
O1 C7 C10 109.95(8)
C8 C7 C10 111.81(8)
C9 C7 C10 111.86(9)
C1 C8 C7 119.98(9)
C1 C8 H8 120.0
C7 C8 H8 120.0
C7 C9 H9A 109.5
C7 C9 H9B 109.5
H9A C9 H9B 109.5
C7 C9 H9C 109.5
H9A C9 H9C 109.5
H9B C9 H9C 109.5
C7 C10 H10A 109.5
C7 C10 H10B 109.5
H10A C10 H10B 109.5
C7 C10 H10C 109.5
H10A C10 H10C 109.5
H10B C10 H10C 109.5

loop_
_geom_bond_atom_site_label_1
_geom_bond_atom_site_label_2
_geom_bond_distance
O1 N1 1.4199(11)
O1 C7 1.4728(12)
O2 N1 1.2616(11)
N1 C6 1.3123(13)
C1 C8 1.3390(14)
C1 C6 1.4584(14)
C1 C2 1.5133(14)
C2 C3 1.5304(15)
C2 H2A 0.9900
C2 H2B 0.9900
C3 C4 1.5242(15)
C3 H3A 0.9900
C3 H3B 0.9900
C4 C5 1.5278(15)
C4 H4A 0.9900
C4 H4B 0.9900
C5 C6 1.4989(14)
C5 H5A 0.9900
C5 H5B 0.9900
C7 C8 1.5054(14)
C7 C9 1.5202(14)
C7 C10 1.5230(14)
C8 H8 0.9500
C9 H9A 0.9800
C9 H9B 0.9800
C9 H9C 0.9800
C10 H10A 0.9800
C10 H10B 0.9800
C10 H10C 0.9800

loop_
_geom_torsion_atom_site_label_1
_geom_torsion_atom_site_label_2
_geom_torsion_atom_site_label_3
_geom_torsion_atom_site_label_4
_geom_torsion
C7 O1 N1 O2 -142.93(8)
C7 O1 N1 C6 41.75(11)
C8 C1 C2 C3 -148.29(10)
C6 C1 C2 C3 31.03(12)
C1 C2 C3 C4 -52.44(12)
C2 C3 C4 C5 62.65(12)
C3 C4 C5 C6 -48.88(12)
O2 N1 C6 C1 -179.74(9)
O1 N1 C6 C1 -5.17(14)
O2 N1 C6 C5 3.73(15)
O1 N1 C6 C5 178.30(8)
C8 C1 C6 N1 -17.02(15)
C2 C1 C6 N1 163.62(9)
C8 C1 C6 C5 159.30(10)
C2 C1 C6 C5 -20.06(14)
C4 C5 C6 N1 -155.00(9)
C4 C5 C6 C1 28.60(13)
N1 O1 C7 C8 -52.70(10)
N1 O1 C7 C9 -171.42(7)
N1 O1 C7 C10 69.32(10)
C6 C1 C8 C7 1.05(14)
C2 C1 C8 C7 -179.64(9)
O1 C7 C8 C1 32.48(12)
C9 C7 C8 C1 144.91(10)
C10 C7 C8 C1 -88.40(11)
